data_7157732
loop_
_publ_author_name
'Yan, Hai-Wei'
'Zhang, Xu'
'Yang, Ya-Nan'
'Feng, Zi-Ming'
'Jiang, Jian-Shuang'
'Zhang, Pei-Cheng'

_publ_section_title
;
 Archromones A-F, unusual polycyclic dearomatic geranylquinol derivatives
 from the roots of <i>Arnebia euchroma</i>.
;
_journal_issue 41
_journal_name_full 'Organic &amp; biomolecular chemistry'
_journal_page_first 8424
_journal_page_last 8432
_journal_paper_doi 10.1039/d0ob01934h
_journal_volume 18
_journal_year 2020
_chemical_formula_moiety 'C16 H20 O5'
_chemical_formula_sum 'C16 H20 O5'
_chemical_formula_weight 292.32
_space_group_crystal_system orthorhombic
_space_group_IT_number 18
_space_group_name_Hall 'P 2 2ab'
_space_group_name_H-M_alt 'P 21 21 2'
_atom_sites_solution_hydrogens geom
_audit_creation_date 2019-06-04
_audit_creation_method
;
  Olex2 1.1
  (compiled 2011.02.15 svn.r1672, GUI svn.r3494)
;
_audit_update_record
;
2020-07-12 deposited with the CCDC.	2020-10-06 downloaded from the CCDC.
;
_cell_angle_alpha 90
_cell_angle_beta 90
_cell_angle_gamma 90
_cell_formula_units_Z 4
_cell_length_a 16.8403(3)
_cell_length_b 10.54278(19)
_cell_length_c 7.78736(14)
_cell_measurement_reflns_used 4898
_cell_measurement_temperature 110.20(14)
_cell_measurement_theta_max 71.0330
_cell_measurement_theta_min 4.9370
_cell_volume 1382.60(4)
_computing_cell_refinement
;
CrysAlisPro, Agilent Technologies,
Version 1.171.37.35 (release 13-08-2014 CrysAlis171 .NET)
(compiled Aug 13 2014,18:06:01)
;
_computing_data_collection
;
CrysAlisPro, Agilent Technologies,
Version 1.171.37.35 (release 13-08-2014 CrysAlis171 .NET)
(compiled Aug 13 2014,18:06:01)
;
_computing_data_reduction
;
CrysAlisPro, Agilent Technologies,
Version 1.171.37.35 (release 13-08-2014 CrysAlis171 .NET)
(compiled Aug 13 2014,18:06:01)
;
_computing_molecular_graphics
;
O. V. Dolomanov, L. J. Bourhis, R. J. Gildea, J. A. K. Howard and H. Puschmann,
OLEX2: a complete structure solution, refinement and analysis program.
J. Appl. Cryst. (2009). 42, 339-341.
;
_computing_publication_material
;
O. V. Dolomanov, L. J. Bourhis, R. J. Gildea, J. A. K. Howard and H. Puschmann,
OLEX2: a complete structure solution, refinement and analysis program.
J. Appl. Cryst. (2009). 42, 339-341.
;
_computing_structure_refinement 'SHELXL-2014/7 (Sheldrick, 2014)'
_computing_structure_solution 'A short history of SHELX (Sheldrick, 2007)/Bruker'
_diffrn_ambient_environment N~2~
_diffrn_ambient_temperature 110.20(14)
_diffrn_detector 'CCD plate'
_diffrn_detector_area_resol_mean 16.0971
_diffrn_detector_type Eos
_diffrn_measured_fraction_theta_full 0.9993
_diffrn_measured_fraction_theta_max 0.9904
_diffrn_measurement_details
;
#__ type_ start__ end____ width___ exp.time_
  1 omega   20.00   80.00   1.0000    1.0000
omega____ theta____ kappa____ phi______ frames
    -       34.8036   77.0000   30.0000 60

#__ type_ start__ end____ width___ exp.time_
  2 omega   61.00   98.00   1.0000    1.0000
omega____ theta____ kappa____ phi______ frames
    -       34.8036   77.0000  120.0000 37

#__ type_ start__ end____ width___ exp.time_
  3 omega   46.00  103.00   1.0000    1.0000
omega____ theta____ kappa____ phi______ frames
    -       34.8036    0.0000   90.0000 57

#__ type_ start__ end____ width___ exp.time_
  4 omega   40.00   97.00   1.0000    3.5000
omega____ theta____ kappa____ phi______ frames
    -      108.0000  -45.0000  150.0000 57

#__ type_ start__ end____ width___ exp.time_
  5 omega   53.00  107.00   1.0000    3.5000
omega____ theta____ kappa____ phi______ frames
    -      108.0000  -61.0000   60.0000 54

#__ type_ start__ end____ width___ exp.time_
  6 omega   56.00  115.00   1.0000    3.5000
omega____ theta____ kappa____ phi______ frames
    -      108.0000 -111.0000   90.0000 59

#__ type_ start__ end____ width___ exp.time_
  7 omega   48.00   91.00   1.0000    3.5000
omega____ theta____ kappa____ phi______ frames
    -      108.0000  -94.0000    0.0000 43

#__ type_ start__ end____ width___ exp.time_
  8 omega   47.00   84.00   1.0000    3.5000
omega____ theta____ kappa____ phi______ frames
    -      108.0000  -30.0000   30.0000 37

#__ type_ start__ end____ width___ exp.time_
  9 omega   43.00   92.00   1.0000    3.5000
omega____ theta____ kappa____ phi______ frames
    -      108.0000  -45.0000  -30.0000 49

#__ type_ start__ end____ width___ exp.time_
 10 omega   46.00   91.00   1.0000    3.5000
omega____ theta____ kappa____ phi______ frames
    -      108.0000  -45.0000 -120.0000 45

#__ type_ start__ end____ width___ exp.time_
 11 omega   54.00  107.00   1.0000    3.5000
omega____ theta____ kappa____ phi______ frames
    -      108.0000  -94.0000 -180.0000 53

#__ type_ start__ end____ width___ exp.time_
 12 omega   53.00   80.00   1.0000    3.5000
omega____ theta____ kappa____ phi______ frames
    -      108.0000  -45.0000 -180.0000 27

#__ type_ start__ end____ width___ exp.time_
 13 omega   38.00   65.00   1.0000    3.5000
omega____ theta____ kappa____ phi______ frames
    -      108.0000  -30.0000 -150.0000 27

#__ type_ start__ end____ width___ exp.time_
 14 omega   41.00   87.00   1.0000    3.5000
omega____ theta____ kappa____ phi______ frames
    -      108.0000  -30.0000  -90.0000 46

#__ type_ start__ end____ width___ exp.time_
 15 omega   93.00  177.00   1.0000    3.5000
omega____ theta____ kappa____ phi______ frames
    -      108.0000   30.0000 -180.0000 84

#__ type_ start__ end____ width___ exp.time_
 16 omega  139.00  173.00   1.0000    3.5000
omega____ theta____ kappa____ phi______ frames
    -      108.0000   61.0000 -150.0000 34

#__ type_ start__ end____ width___ exp.time_
 17 omega   57.00   82.00   1.0000    1.0000
omega____ theta____ kappa____ phi______ frames
    -       34.8036  178.0000   60.0000 25

#__ type_ start__ end____ width___ exp.time_
 18 omega    8.00   34.00   1.0000    1.0000
omega____ theta____ kappa____ phi______ frames
    -       34.8036   77.0000  120.0000 26

#__ type_ start__ end____ width___ exp.time_
 19 omega  -34.00   -2.00   1.0000    1.0000
omega____ theta____ kappa____ phi______ frames
    -       34.8036    0.0000   90.0000 32

#__ type_ start__ end____ width___ exp.time_
 20 omega  -34.00   53.00   1.0000    1.0000
omega____ theta____ kappa____ phi______ frames
    -       34.8036  -37.0000   30.0000 87

#__ type_ start__ end____ width___ exp.time_
 21 omega   22.00   55.00   1.0000    1.0000
omega____ theta____ kappa____ phi______ frames
    -       34.8036  -77.0000    0.0000 33

#__ type_ start__ end____ width___ exp.time_
 22 omega   -1.00   73.00   1.0000    1.0000
omega____ theta____ kappa____ phi______ frames
    -       34.8036  -99.0000  -60.0000 74

#__ type_ start__ end____ width___ exp.time_
 23 omega   66.00   96.00   1.0000    1.0000
omega____ theta____ kappa____ phi______ frames
    -       34.8036 -178.0000  -30.0000 30

#__ type_ start__ end____ width___ exp.time_
 24 omega   51.00  107.00   1.0000    3.5000
omega____ theta____ kappa____ phi______ frames
    -      108.0000  -94.0000  -90.0000 56

#__ type_ start__ end____ width___ exp.time_
 25 omega   38.00   89.00   1.0000    3.5000
omega____ theta____ kappa____ phi______ frames
    -      108.0000  -30.0000   90.0000 51

#__ type_ start__ end____ width___ exp.time_
 26 omega   50.00  175.00   1.0000    3.5000
omega____ theta____ kappa____ phi______ frames
    -      108.0000    0.0000  120.0000 125

#__ type_ start__ end____ width___ exp.time_
 27 omega   20.00   50.00   1.0000    1.0000
omega____ theta____ kappa____ phi______ frames
    -       34.8036   57.0000 -120.0000 30

#__ type_ start__ end____ width___ exp.time_
 28 omega  -33.00    5.00   1.0000    1.0000
omega____ theta____ kappa____ phi______ frames
    -       34.8036  -77.0000    0.0000 38

#__ type_ start__ end____ width___ exp.time_
 29 omega  -17.00   35.00   1.0000    1.0000
omega____ theta____ kappa____ phi______ frames
    -       34.8036  -57.0000  120.0000 52
;
_diffrn_measurement_device 'four-circle diffractometer'
_diffrn_measurement_device_type 'Xcalibur, Eos, Gemini'
_diffrn_measurement_method '\w scans'
_diffrn_orient_matrix_UB_11 -0.0153303000
_diffrn_orient_matrix_UB_12 0.0429133000
_diffrn_orient_matrix_UB_13 0.1862563000
_diffrn_orient_matrix_UB_21 0.0757432000
_diffrn_orient_matrix_UB_22 -0.0696674000
_diffrn_orient_matrix_UB_23 0.0584871000
_diffrn_orient_matrix_UB_31 0.0489577000
_diffrn_orient_matrix_UB_32 0.1210510000
_diffrn_orient_matrix_UB_33 -0.0321035000
_diffrn_radiation_monochromator graphite
_diffrn_radiation_probe x-ray
_diffrn_radiation_type 'Cu K\a'
_diffrn_radiation_wavelength 1.54184
_diffrn_reflns_av_R_equivalents 0.0325
_diffrn_reflns_av_unetI/netI 0.0278
_diffrn_reflns_Laue_measured_fraction_full 1.000
_diffrn_reflns_Laue_measured_fraction_max 0.997
_diffrn_reflns_limit_h_max 20
_diffrn_reflns_limit_h_min -19
_diffrn_reflns_limit_k_max 12
_diffrn_reflns_limit_k_min -7
_diffrn_reflns_limit_l_max 9
_diffrn_reflns_limit_l_min -9
_diffrn_reflns_number 9189
_diffrn_reflns_point_group_measured_fraction_full 1.000
_diffrn_reflns_point_group_measured_fraction_max 0.991
_diffrn_reflns_theta_full 67.684
_diffrn_reflns_theta_max 71.163
_diffrn_reflns_theta_min 4.949
_diffrn_source 'Enhance (Cu) X-ray Source'
_exptl_absorpt_coefficient_mu 0.860
_exptl_absorpt_correction_T_max 1.00000
_exptl_absorpt_correction_T_min 0.85686
_exptl_absorpt_correction_type multi-scan
_exptl_absorpt_process_details
;
CrysAlisPro, Agilent Technologies,
Version 1.171.37.35 (release 13-08-2014 CrysAlis171 .NET)
(compiled Aug 13 2014,18:06:01)
Empirical absorption correction using spherical harmonics,
 implemented in SCALE3 ABSPACK scaling algorithm.
;
_exptl_crystal_density_diffrn 1.404
_exptl_crystal_F_000 624
_exptl_crystal_size_max 0.370
_exptl_crystal_size_mid 0.340
_exptl_crystal_size_min 0.050
_refine_diff_density_max 0.258
_refine_diff_density_min -0.195
_refine_diff_density_rms 0.045
_refine_ls_abs_structure_details
;
 Flack x determined using 1044 quotients [(I+)-(I-)]/[(I+)+(I-)]
 (Parsons, Flack and Wagner, Acta Cryst. B69 (2013) 249-259).
;
_refine_ls_abs_structure_Flack 0.05(9)
_refine_ls_extinction_method none
_refine_ls_goodness_of_fit_ref 1.031
_refine_ls_hydrogen_treatment constr
_refine_ls_matrix_type full
_refine_ls_number_parameters 194
_refine_ls_number_reflns 2657
_refine_ls_number_restraints 0
_refine_ls_restrained_S_all 1.031
_refine_ls_R_factor_all 0.0349
_refine_ls_R_factor_gt 0.0337
_refine_ls_shift/su_max 0.001
_refine_ls_shift/su_mean 0.000
_refine_ls_structure_factor_coef Fsqd
_refine_ls_weighting_details 'w=1/[\s^2^(Fo^2^)+(0.0560P)^2^+0.3251P] where P=(Fo^2^+2Fc^2^)/3'
_refine_ls_weighting_scheme calc
_refine_ls_wR_factor_gt 0.0882
_refine_ls_wR_factor_ref 0.0895
_reflns_Friedel_coverage 0.704
_reflns_Friedel_fraction_full 1.000
_reflns_Friedel_fraction_max 0.982
_reflns_number_gt 2576
_reflns_number_total 2657
_reflns_threshold_expression 'I > 2\s(I)'
_cod_data_source_file d0ob01934h2.cif
_cod_data_source_block exp_6087
_cod_depositor_comments 'Adding full bibliography for 7157730--7157733.cif.'
_cod_original_cell_volume 1382.59(4)
_cod_database_code 7157732
_reflns_odcompleteness_completeness 99.93
_reflns_odcompleteness_iscentric 1
_reflns_odcompleteness_theta 66.97
_shelx_estimated_absorpt_t_max 0.958
_shelx_estimated_absorpt_t_min 0.742
_shelx_shelxl_version_number 2014/7
_shelx_space_group_comment
;
The symmetry employed for this shelxl refinement is uniquely defined
by the following loop, which should always be used as a source of
symmetry information in preference to the above space-group names.
They are only intended as comments.
;

loop_
_space_group_symop_operation_xyz
'x, y, z'
'-x, -y, z'
'x+1/2, -y+1/2, -z'
'-x+1/2, y+1/2, -z'

loop_
_atom_site_label
_atom_site_type_symbol
_atom_site_fract_x
_atom_site_fract_y
_atom_site_fract_z
_atom_site_U_iso_or_equiv
_atom_site_adp_type
_atom_site_occupancy
_atom_site_site_symmetry_order
_atom_site_calc_flag
_atom_site_refinement_flags_posn
_atom_site_refinement_flags_adp
_atom_site_refinement_flags_occupancy
_atom_site_disorder_assembly
_atom_site_disorder_group
O1 O 0.21340(9) 1.00116(15) 0.36510(19) 0.0174(3) Uani 1 1 d . . . . .
O4 O 0.37584(9) 1.00409(16) 0.2076(2) 0.0227(4) Uani 1 1 d . . . . .
O5 O 0.26203(10) 0.69799(15) -0.15603(19) 0.0207(4) Uani 1 1 d . . . . .
H5 H 0.2595 0.6372 -0.2215 0.031 Uiso 1 1 calc R U . . .
O3 O 0.09307(10) 0.53758(15) 0.4499(2) 0.0211(4) Uani 1 1 d . . . . .
H3 H 0.1051 0.5452 0.5514 0.032 Uiso 1 1 calc R U . . .
O2 O 0.17553(10) 0.90239(14) 0.7286(2) 0.0190(3) Uani 1 1 d . . . . .
H2 H 0.1935 0.8349 0.7636 0.028 Uiso 1 1 calc R U . . .
C10 C 0.26269(12) 0.7220(2) 0.1452(3) 0.0146(4) Uani 1 1 d . . . . .
C11 C 0.18973(12) 0.6515(2) 0.2007(3) 0.0162(4) Uani 1 1 d . . . . .
H11A H 0.2053 0.5793 0.2701 0.019 Uiso 1 1 calc R U . . .
H11B H 0.1624 0.6195 0.0999 0.019 Uiso 1 1 calc R U . . .
C9 C 0.28788(12) 0.8298(2) 0.2206(3) 0.0147(4) Uani 1 1 d . . . . .
C4 C 0.02283(12) 0.7317(2) 0.5219(3) 0.0198(5) Uani 1 1 d . . . . .
H4 H -0.0278 0.7056 0.5542 0.024 Uiso 1 1 calc R U . . .
C12 C 0.35516(13) 0.9023(2) 0.1475(3) 0.0164(4) Uani 1 1 d . . . . .
C3 C 0.05328(13) 0.8335(2) 0.5986(3) 0.0190(5) Uani 1 1 d . . . . .
H3A H 0.0215 0.8772 0.6763 0.023 Uiso 1 1 calc R U . . .
C14 C 0.39129(13) 0.7055(2) -0.0178(3) 0.0231(5) Uani 1 1 d . . . . .
H14A H 0.4140 0.6761 -0.1252 0.028 Uiso 1 1 calc R U . . .
H14B H 0.4216 0.6687 0.0756 0.028 Uiso 1 1 calc R U . . .
C8 C 0.25003(12) 0.87679(19) 0.3856(3) 0.0141(4) Uani 1 1 d . . . . .
H8 H 0.2910 0.8823 0.4746 0.017 Uiso 1 1 calc R U . . .
C2 C 0.13631(12) 0.8824(2) 0.5672(3) 0.0154(4) Uani 1 1 d . . . . .
C15 C 0.30564(12) 0.6627(2) -0.0054(3) 0.0172(4) Uani 1 1 d . . . . .
H15 H 0.3043 0.5702 0.0067 0.021 Uiso 1 1 calc R U . . .
C7 C 0.18313(11) 0.79265(19) 0.4501(3) 0.0129(4) Uani 1 1 d . . . . .
H7 H 0.2056 0.7239 0.5196 0.015 Uiso 1 1 calc R U . . .
C1 C 0.14355(12) 1.0102(2) 0.4736(3) 0.0166(4) Uani 1 1 d . . . . .
H1A H 0.0966 1.0261 0.4046 0.020 Uiso 1 1 calc R U . . .
H1B H 0.1494 1.0788 0.5556 0.020 Uiso 1 1 calc R U . . .
C16 C 0.09411(13) 0.8305(2) 0.1794(3) 0.0180(4) Uani 1 1 d . . . . .
H16A H 0.1336 0.8887 0.1384 0.027 Uiso 1 1 calc R U . . .
H16B H 0.0532 0.8766 0.2385 0.027 Uiso 1 1 calc R U . . .
H16C H 0.0714 0.7857 0.0840 0.027 Uiso 1 1 calc R U . . .
C13 C 0.39659(13) 0.8497(2) -0.0091(3) 0.0245(5) Uani 1 1 d . . . . .
H13A H 0.4520 0.8747 -0.0067 0.029 Uiso 1 1 calc R U . . .
H13B H 0.3728 0.8857 -0.1115 0.029 Uiso 1 1 calc R U . . .
C6 C 0.13286(11) 0.73490(19) 0.3038(3) 0.0141(4) Uani 1 1 d . . . . .
C5 C 0.06543(13) 0.6559(2) 0.3856(3) 0.0174(4) Uani 1 1 d . . . . .
H5A H 0.0268 0.6375 0.2949 0.021 Uiso 1 1 calc R U . . .

loop_
_atom_site_aniso_label
_atom_site_aniso_U_11
_atom_site_aniso_U_22
_atom_site_aniso_U_33
_atom_site_aniso_U_23
_atom_site_aniso_U_13
_atom_site_aniso_U_12
O1 0.0202(8) 0.0128(7) 0.0192(7) 0.0020(6) 0.0064(6) 0.0007(6)
O4 0.0226(8) 0.0239(8) 0.0215(8) -0.0025(7) 0.0034(6) -0.0077(7)
O5 0.0280(8) 0.0198(8) 0.0144(7) -0.0046(6) -0.0042(6) 0.0075(7)
O3 0.0245(8) 0.0170(8) 0.0219(8) 0.0048(6) -0.0011(7) -0.0012(6)
O2 0.0290(8) 0.0151(7) 0.0129(7) -0.0014(6) -0.0008(6) 0.0019(6)
C10 0.0152(10) 0.0169(10) 0.0118(9) 0.0019(8) -0.0025(7) 0.0042(8)
C11 0.0173(10) 0.0163(10) 0.0150(9) -0.0020(8) -0.0025(8) -0.0009(8)
C9 0.0127(9) 0.0188(10) 0.0125(9) 0.0008(8) 0.0002(8) 0.0029(8)
C4 0.0143(10) 0.0208(11) 0.0244(11) 0.0061(9) 0.0025(8) -0.0006(8)
C12 0.0137(10) 0.0200(11) 0.0156(10) 0.0004(8) -0.0013(8) 0.0025(8)
C3 0.0189(11) 0.0186(10) 0.0195(11) 0.0042(8) 0.0069(8) 0.0043(9)
C14 0.0191(10) 0.0279(12) 0.0224(11) -0.0060(10) 0.0032(9) 0.0057(9)
C8 0.0150(10) 0.0129(9) 0.0144(10) 0.0000(8) -0.0005(8) -0.0006(8)
C2 0.0181(10) 0.0143(10) 0.0139(10) 0.0006(8) 0.0008(8) 0.0021(8)
C15 0.0207(10) 0.0159(10) 0.0151(10) -0.0016(8) -0.0005(8) 0.0031(8)
C7 0.0134(9) 0.0138(9) 0.0115(9) 0.0012(8) -0.0005(7) 0.0021(8)
C1 0.0178(10) 0.0148(10) 0.0171(10) 0.0010(8) 0.0039(8) 0.0011(8)
C16 0.0157(9) 0.0209(10) 0.0174(10) 0.0031(9) -0.0033(8) -0.0009(8)
C13 0.0209(11) 0.0298(12) 0.0229(11) -0.0040(10) 0.0094(9) -0.0032(9)
C6 0.0137(9) 0.0149(10) 0.0137(9) 0.0006(8) -0.0008(8) -0.0018(8)
C5 0.0156(10) 0.0167(10) 0.0198(10) 0.0033(9) -0.0030(8) -0.0027(8)

loop_
_atom_type_symbol
_atom_type_description
_atom_type_scat_dispersion_real
_atom_type_scat_dispersion_imag
_atom_type_scat_source
C C 0.0181 0.0091 'International Tables Vol C Tables 4.2.6.8 and 6.1.1.4'
H H 0.0000 0.0000 'International Tables Vol C Tables 4.2.6.8 and 6.1.1.4'
O O 0.0492 0.0322 'International Tables Vol C Tables 4.2.6.8 and 6.1.1.4'

loop_
_geom_angle_atom_site_label_1
_geom_angle_atom_site_label_2
_geom_angle_atom_site_label_3
_geom_angle
_geom_angle_site_symmetry_1
_geom_angle_site_symmetry_3
_geom_angle_publ_flag
C1 O1 C8 109.77(16) . . ?
C15 O5 H5 109.5 . . ?
C5 O3 H3 109.5 . . ?
C2 O2 H2 109.5 . . ?
C11 C10 C15 114.21(18) . . ?
C9 C10 C11 123.40(19) . . ?
C9 C10 C15 122.38(19) . . ?
C10 C11 H11A 109.1 . . ?
C10 C11 H11B 109.1 . . ?
C10 C11 C6 112.32(17) . . ?
H11A C11 H11B 107.9 . . ?
C6 C11 H11A 109.1 . . ?
C6 C11 H11B 109.1 . . ?
C10 C9 C12 120.57(19) . . ?
C10 C9 C8 120.80(19) . . ?
C12 C9 C8 118.59(18) . . ?
C3 C4 H4 118.0 . . ?
C3 C4 C5 123.99(19) . . ?
C5 C4 H4 118.0 . . ?
O4 C12 C9 121.6(2) . . ?
O4 C12 C13 120.0(2) . . ?
C9 C12 C13 118.33(19) . . ?
C4 C3 H3A 118.0 . . ?
C4 C3 C2 124.0(2) . . ?
C2 C3 H3A 118.0 . . ?
H14A C14 H14B 108.1 . . ?
C15 C14 H14A 109.6 . . ?
C15 C14 H14B 109.6 . . ?
C15 C14 C13 110.49(18) . . ?
C13 C14 H14A 109.6 . . ?
C13 C14 H14B 109.6 . . ?
O1 C8 C9 112.26(17) . . ?
O1 C8 H8 108.8 . . ?
O1 C8 C7 104.34(16) . . ?
C9 C8 H8 108.8 . . ?
C9 C8 C7 113.64(17) . . ?
C7 C8 H8 108.8 . . ?
O2 C2 C3 109.51(17) . . ?
O2 C2 C7 112.00(17) . . ?
O2 C2 C1 104.51(17) . . ?
C3 C2 C7 111.21(18) . . ?
C3 C2 C1 116.73(17) . . ?
C7 C2 C1 102.63(17) . . ?
O5 C15 C10 106.40(16) . . ?
O5 C15 C14 111.02(18) . . ?
O5 C15 H15 109.0 . . ?
C10 C15 C14 112.44(18) . . ?
C10 C15 H15 109.0 . . ?
C14 C15 H15 109.0 . . ?
C8 C7 C2 102.56(16) . . ?
C8 C7 H7 109.1 . . ?
C8 C7 C6 113.10(16) . . ?
C2 C7 H7 109.1 . . ?
C2 C7 C6 113.59(16) . . ?
C6 C7 H7 109.1 . . ?
O1 C1 C2 106.44(16) . . ?
O1 C1 H1A 110.4 . . ?
O1 C1 H1B 110.4 . . ?
C2 C1 H1A 110.4 . . ?
C2 C1 H1B 110.4 . . ?
H1A C1 H1B 108.6 . . ?
H16A C16 H16B 109.5 . . ?
H16A C16 H16C 109.5 . . ?
H16B C16 H16C 109.5 . . ?
C6 C16 H16A 109.5 . . ?
C6 C16 H16B 109.5 . . ?
C6 C16 H16C 109.5 . . ?
C12 C13 C14 112.0(2) . . ?
C12 C13 H13A 109.2 . . ?
C12 C13 H13B 109.2 . . ?
C14 C13 H13A 109.2 . . ?
C14 C13 H13B 109.2 . . ?
H13A C13 H13B 107.9 . . ?
C11 C6 C7 105.72(16) . . ?
C11 C6 C16 108.13(17) . . ?
C11 C6 C5 111.56(17) . . ?
C7 C6 C5 108.09(16) . . ?
C16 C6 C7 115.94(17) . . ?
C16 C6 C5 107.46(16) . . ?
O3 C5 C4 111.86(18) . . ?
O3 C5 C6 112.15(17) . . ?
O3 C5 H5A 107.3 . . ?
C4 C5 C6 110.75(18) . . ?
C4 C5 H5A 107.3 . . ?
C6 C5 H5A 107.3 . . ?

loop_
_geom_bond_atom_site_label_1
_geom_bond_atom_site_label_2
_geom_bond_distance
_geom_bond_site_symmetry_2
_geom_bond_publ_flag
O1 C8 1.458(2) . ?
O1 C1 1.451(2) . ?
O4 C12 1.222(3) . ?
O5 H5 0.8200 . ?
O5 C15 1.433(3) . ?
O3 H3 0.8200 . ?
O3 C5 1.423(3) . ?
O2 H2 0.8200 . ?
O2 C2 1.436(3) . ?
C10 C11 1.500(3) . ?
C10 C9 1.347(3) . ?
C10 C15 1.513(3) . ?
C11 H11A 0.9700 . ?
C11 H11B 0.9700 . ?
C11 C6 1.528(3) . ?
C9 C12 1.480(3) . ?
C9 C8 1.517(3) . ?
C4 H4 0.9300 . ?
C4 C3 1.332(3) . ?
C4 C5 1.509(3) . ?
C12 C13 1.510(3) . ?
C3 H3A 0.9300 . ?
C3 C2 1.510(3) . ?
C14 H14A 0.9700 . ?
C14 H14B 0.9700 . ?
C14 C15 1.514(3) . ?
C14 C13 1.524(3) . ?
C8 H8 0.9800 . ?
C8 C7 1.520(3) . ?
C2 C7 1.532(3) . ?
C2 C1 1.536(3) . ?
C15 H15 0.9800 . ?
C7 H7 0.9800 . ?
C7 C6 1.545(3) . ?
C1 H1A 0.9700 . ?
C1 H1B 0.9700 . ?
C16 H16A 0.9600 . ?
C16 H16B 0.9600 . ?
C16 H16C 0.9600 . ?
C16 C6 1.543(3) . ?
C13 H13A 0.9700 . ?
C13 H13B 0.9700 . ?
C6 C5 1.546(3) . ?
C5 H5A 0.9800 . ?

loop_
_geom_torsion_atom_site_label_1
_geom_torsion_atom_site_label_2
_geom_torsion_atom_site_label_3
_geom_torsion_atom_site_label_4
_geom_torsion
_geom_torsion_site_symmetry_1
_geom_torsion_site_symmetry_2
_geom_torsion_site_symmetry_3
_geom_torsion_site_symmetry_4
_geom_torsion_publ_flag
O1 C8 C7 C2 -36.30(19) . . . . ?
O1 C8 C7 C6 86.44(19) . . . . ?
O4 C12 C13 C14 154.2(2) . . . . ?
O2 C2 C7 C8 -76.0(2) . . . . ?
O2 C2 C7 C6 161.56(16) . . . . ?
O2 C2 C1 O1 94.67(19) . . . . ?
C10 C11 C6 C7 -53.1(2) . . . . ?
C10 C11 C6 C16 71.7(2) . . . . ?
C10 C11 C6 C5 -170.35(17) . . . . ?
C10 C9 C12 O4 175.5(2) . . . . ?
C10 C9 C12 C13 -2.3(3) . . . . ?
C10 C9 C8 O1 -118.8(2) . . . . ?
C10 C9 C8 C7 -0.7(3) . . . . ?
C11 C10 C9 C12 -173.16(19) . . . . ?
C11 C10 C9 C8 9.1(3) . . . . ?
C11 C10 C15 O5 78.7(2) . . . . ?
C11 C10 C15 C14 -159.57(18) . . . . ?
C11 C6 C5 O3 39.6(2) . . . . ?
C11 C6 C5 C4 165.38(17) . . . . ?
C9 C10 C11 C6 20.0(3) . . . . ?
C9 C10 C15 O5 -100.5(2) . . . . ?
C9 C10 C15 C14 21.2(3) . . . . ?
C9 C12 C13 C14 -28.0(3) . . . . ?
C9 C8 C7 C2 -158.89(16) . . . . ?
C9 C8 C7 C6 -36.1(2) . . . . ?
C4 C3 C2 O2 -129.9(2) . . . . ?
C4 C3 C2 C7 -5.6(3) . . . . ?
C4 C3 C2 C1 111.6(2) . . . . ?
C12 C9 C8 O1 63.4(2) . . . . ?
C12 C9 C8 C7 -178.48(18) . . . . ?
C3 C4 C5 O3 106.2(2) . . . . ?
C3 C4 C5 C6 -19.7(3) . . . . ?
C3 C2 C7 C8 161.07(17) . . . . ?
C3 C2 C7 C6 38.7(2) . . . . ?
C3 C2 C1 O1 -144.23(18) . . . . ?
C8 O1 C1 C2 -0.2(2) . . . . ?
C8 C9 C12 O4 -6.8(3) . . . . ?
C8 C9 C12 C13 175.42(19) . . . . ?
C8 C7 C6 C11 62.5(2) . . . . ?
C8 C7 C6 C16 -57.3(2) . . . . ?
C8 C7 C6 C5 -177.94(16) . . . . ?
C2 C7 C6 C11 178.87(17) . . . . ?
C2 C7 C6 C16 59.1(2) . . . . ?
C2 C7 C6 C5 -61.6(2) . . . . ?
C15 C10 C11 C6 -159.22(17) . . . . ?
C15 C10 C9 C12 6.0(3) . . . . ?
C15 C10 C9 C8 -171.71(18) . . . . ?
C15 C14 C13 C12 53.7(3) . . . . ?
C7 C2 C1 O1 -22.4(2) . . . . ?
C7 C6 C5 O3 -76.2(2) . . . . ?
C7 C6 C5 C4 49.6(2) . . . . ?
C1 O1 C8 C9 146.54(17) . . . . ?
C1 O1 C8 C7 23.1(2) . . . . ?
C1 C2 C7 C8 35.52(19) . . . . ?
C1 C2 C7 C6 -86.9(2) . . . . ?
C16 C6 C5 O3 158.00(17) . . . . ?
C16 C6 C5 C4 -76.3(2) . . . . ?
C13 C14 C15 O5 68.7(2) . . . . ?
C13 C14 C15 C10 -50.4(3) . . . . ?
C5 C4 C3 C2 -3.7(3) . . . . ?
